data_7047802
loop_
_publ_author_name
'Pringouri, Konstantina'
'Anwar, Muhammad U.'
'Mansour, Liz'
'Doupnik, Nathan'
'Beldjoudi, Yassine'
'Gavey, Emma L.'
'Pilkington, Melanie'
'Rawson, Jeremy M.'

_publ_section_title
;
 A novel bis-1,2,4-benzothiadiazine pincer ligand: synthesis,
 characterization and first row transition metal complexes.
;
_journal_issue 44
_journal_name_full 'Dalton transactions (Cambridge, England : 2003)'
_journal_page_first 15725
_journal_page_last 15736
_journal_paper_doi 10.1039/c8dt03346c
_journal_volume 47
_journal_year 2018
_chemical_formula_moiety 'C19 H13 Cu N7 O6 S2, C3 H7 N O'
_chemical_formula_sum 'C22 H20 Cu N8 O7 S2'
_chemical_formula_weight 636.12
_space_group_crystal_system monoclinic
_space_group_IT_number 14
_space_group_name_Hall '-P 2ybc'
_space_group_name_H-M_alt 'P 1 21/c 1'
_symmetry_space_group_name_Hall '-P 2ybc'
_symmetry_space_group_name_H-M 'P 1 21/c 1'
_atom_sites_solution_hydrogens mixed
_atom_sites_solution_primary dual
_audit_creation_date 2018-02-20
_audit_creation_method
;
Olex2 1.2
(compiled 2017.08.10 svn.r3458 for OlexSys, GUI svn.r5381)
;
_audit_update_record
;
2018-06-20 deposited with the CCDC.
2018-10-04 downloaded from the CCDC.
;
_cell_angle_alpha 90
_cell_angle_beta 92.4220(16)
_cell_angle_gamma 90
_cell_formula_units_Z 4
_cell_length_a 9.3785(4)
_cell_length_b 18.3497(9)
_cell_length_c 14.9570(7)
_cell_measurement_reflns_used 9567
_cell_measurement_temperature 173(2)
_cell_measurement_theta_max 28.29
_cell_measurement_theta_min 2.94
_cell_volume 2571.7(2)
_computing_cell_refinement 'Bruker SAINT'
_computing_data_collection 'Bruker APEX2'
_computing_data_reduction 'Bruker SAINT'
_computing_molecular_graphics 'Olex2 (Dolomanov et al., 2009)'
_computing_publication_material 'Olex2 (Dolomanov et al., 2009)'
_computing_structure_refinement 'XL (Sheldrick, 2008)'
_computing_structure_solution 'ShelXT (Sheldrick, 2015)'
_diffrn_ambient_temperature 172.82
_diffrn_measured_fraction_theta_full 0.998
_diffrn_measured_fraction_theta_max 0.998
_diffrn_measurement_device_type 'Bruker APEX-II CCD'
_diffrn_measurement_method 'phi and omega scans'
_diffrn_radiation_type MoK\a
_diffrn_radiation_wavelength 0.71073
_diffrn_reflns_av_R_equivalents 0.0470
_diffrn_reflns_av_unetI/netI 0.0168
_diffrn_reflns_Laue_measured_fraction_full 0.998
_diffrn_reflns_Laue_measured_fraction_max 0.998
_diffrn_reflns_limit_h_max 11
_diffrn_reflns_limit_h_min -11
_diffrn_reflns_limit_k_max 22
_diffrn_reflns_limit_k_min -22
_diffrn_reflns_limit_l_max 18
_diffrn_reflns_limit_l_min -18
_diffrn_reflns_number 82285
_diffrn_reflns_point_group_measured_fraction_full 0.998
_diffrn_reflns_point_group_measured_fraction_max 0.998
_diffrn_reflns_theta_full 25.242
_diffrn_reflns_theta_max 26.371
_diffrn_reflns_theta_min 2.944
_exptl_absorpt_coefficient_mu 1.072
_exptl_absorpt_correction_T_max 0.681
_exptl_absorpt_correction_T_min 0.620
_exptl_absorpt_correction_type multi-scan
_exptl_absorpt_process_details sadabs
_exptl_crystal_colour black
_exptl_crystal_colour_primary black
_exptl_crystal_density_diffrn 1.643
_exptl_crystal_description block
_exptl_crystal_F_000 1300
_exptl_crystal_size_max 0.6
_exptl_crystal_size_mid 0.38
_exptl_crystal_size_min 0.38
_refine_diff_density_max 0.402
_refine_diff_density_min -0.404
_refine_diff_density_rms 0.079
_refine_ls_extinction_method none
_refine_ls_goodness_of_fit_ref 1.179
_refine_ls_hydrogen_treatment mixed
_refine_ls_matrix_type full
_refine_ls_number_parameters 370
_refine_ls_number_reflns 5254
_refine_ls_number_restraints 0
_refine_ls_restrained_S_all 1.179
_refine_ls_R_factor_all 0.0425
_refine_ls_R_factor_gt 0.0355
_refine_ls_shift/su_max 0.001
_refine_ls_shift/su_mean 0.000
_refine_ls_structure_factor_coef Fsqd
_refine_ls_weighting_details 'w=1/[\s^2^(Fo^2^)+(0.0227P)^2^+4.3023P] where P=(Fo^2^+2Fc^2^)/3'
_refine_ls_weighting_scheme calc
_refine_ls_wR_factor_gt 0.0796
_refine_ls_wR_factor_ref 0.0872
_reflns_Friedel_coverage 0.000
_reflns_number_gt 4770
_reflns_number_total 5254
_reflns_threshold_expression 'I > 2\s(I)'
_cod_data_source_file c8dt03346c2.cif
_cod_data_source_block Compound7
_cod_depositor_comments 'Adding full bibliography for 7047794--7047802.cif.'
_cod_database_code 7047802
_shelx_shelxl_version_number 2014/7
_shelx_space_group_comment
;
The symmetry employed for this shelxl refinement is uniquely defined
by the following loop, which should always be used as a source of
symmetry information in preference to the above space-group names.
They are only intended as comments.
;
_shelx_estimated_absorpt_t_max 0.686
_shelx_estimated_absorpt_t_min 0.566
_olex2_refinement_description
;
1. Fixed Uiso
 At 1.2 times of:
  All C(H) groups
 At 1.5 times of:
  All C(H,H,H) groups
2. Others
 Uiso(H2)=Uiso(H5)=FVAR(1)
3.a Aromatic/amide H refined with riding coordinates:
 C2(H2A), C3(H3), C4(H4), C5(H5A), C9(H9), C10(H10), C11(H11), C15(H15),
 C16(H16), C17(H17), C18(H18), C1S(H1S)
3.b Idealised Me refined as rotating group:
 C2S(H2SA,H2SB,H2SC), C3S(H3SA,H3SB,H3SC)
;
_olex2_submission_special_instructions 'No special instructions were received'

loop_
_space_group_symop_operation_xyz
'x, y, z'
'-x, y+1/2, -z+1/2'
'-x, -y, -z'
'x, -y-1/2, z-1/2'

loop_
_atom_site_label
_atom_site_type_symbol
_atom_site_fract_x
_atom_site_fract_y
_atom_site_fract_z
_atom_site_U_iso_or_equiv
_atom_site_adp_type
_atom_site_occupancy
_atom_site_site_symmetry_order
_atom_site_calc_flag
_atom_site_refinement_flags_posn
Cu1 Cu 0.19488(3) 0.40136(2) 0.33020(2) 0.01867(9) Uani 1 1 d .
S1 S 0.32529(6) 0.56543(3) 0.37278(5) 0.02612(14) Uani 1 1 d .
S2 S 0.22728(6) 0.23453(3) 0.24277(4) 0.02581(14) Uani 1 1 d .
O1 O 0.5155(2) 0.42978(13) 0.18205(15) 0.0472(6) Uani 1 1 d .
O2 O 0.2847(2) 0.43751(14) 0.17048(13) 0.0443(5) Uani 1 1 d .
O3 O 0.38984(17) 0.39876(9) 0.29388(11) 0.0245(4) Uani 1 1 d .
O4 O 0.45621(19) 0.35364(11) 0.47850(13) 0.0339(4) Uani 1 1 d .
O5 O 0.3535(2) 0.36304(10) 0.60444(11) 0.0306(4) Uani 1 1 d .
O6 O 0.22811(17) 0.37223(10) 0.47984(12) 0.0269(4) Uani 1 1 d .
N1 N 0.1791(2) 0.50993(10) 0.36068(13) 0.0201(4) Uani 1 1 d .
N2 N 0.0190(2) 0.59564(11) 0.41923(14) 0.0212(4) Uani 1 1 d .
H2 H -0.062(4) 0.6024(17) 0.435(2) 0.035(6) Uiso 1 1 d .
N3 N -0.00583(19) 0.40860(10) 0.35226(12) 0.0177(4) Uani 1 1 d .
N4 N 0.1276(2) 0.29927(11) 0.29425(13) 0.0218(4) Uani 1 1 d .
N5 N -0.0681(2) 0.21983(11) 0.30705(14) 0.0233(4) Uani 1 1 d .
H5 H -0.153(4) 0.2159(17) 0.320(2) 0.035(6) Uiso 1 1 d .
N6 N 0.3968(2) 0.42289(12) 0.21225(14) 0.0281(5) Uani 1 1 d .
N7 N 0.3489(2) 0.36254(10) 0.52142(13) 0.0207(4) Uani 1 1 d .
C1 C 0.2451(2) 0.65225(12) 0.38390(15) 0.0210(5) Uani 1 1 d .
C2 C 0.3241(3) 0.71503(14) 0.36929(17) 0.0276(5) Uani 1 1 d .
H2A H 0.4176 0.7114 0.3477 0.033 Uiso 1 1 calc R
C3 C 0.2661(3) 0.78314(14) 0.3863(2) 0.0333(6) Uani 1 1 d .
H3 H 0.3208 0.8259 0.3773 0.040 Uiso 1 1 calc R
C4 C 0.1295(3) 0.78872(14) 0.4161(2) 0.0342(6) Uani 1 1 d .
H4 H 0.0910 0.8353 0.4290 0.041 Uiso 1 1 calc R
C5 C 0.0475(3) 0.72644(13) 0.42756(17) 0.0270(5) Uani 1 1 d .
H5A H -0.0474 0.7305 0.4467 0.032 Uiso 1 1 calc R
C6 C 0.1049(2) 0.65842(12) 0.41087(15) 0.0207(5) Uani 1 1 d .
C7 C 0.0541(2) 0.52985(12) 0.38602(15) 0.0183(4) Uani 1 1 d .
C8 C -0.0582(2) 0.47284(12) 0.37740(14) 0.0180(4) Uani 1 1 d .
C9 C -0.2026(2) 0.48044(13) 0.39080(16) 0.0224(5) Uani 1 1 d .
H9 H -0.2408 0.5259 0.4084 0.027 Uiso 1 1 calc R
C10 C -0.2904(2) 0.42012(13) 0.37799(17) 0.0246(5) Uani 1 1 d .
H10 H -0.3898 0.4242 0.3866 0.029 Uiso 1 1 calc R
C11 C -0.2332(2) 0.35366(13) 0.35265(17) 0.0244(5) Uani 1 1 d .
H11 H -0.2923 0.3120 0.3438 0.029 Uiso 1 1 calc R
C12 C -0.0880(2) 0.34992(12) 0.34074(15) 0.0189(4) Uani 1 1 d .
C13 C -0.0049(2) 0.28550(12) 0.31157(15) 0.0200(4) Uani 1 1 d .
C14 C 0.0123(3) 0.15421(13) 0.31163(16) 0.0234(5) Uani 1 1 d .
C15 C -0.0497(3) 0.09130(14) 0.34316(18) 0.0294(5) Uani 1 1 d .
H15 H -0.1466 0.0915 0.3594 0.035 Uiso 1 1 calc R
C16 C 0.0310(3) 0.02769(15) 0.35087(19) 0.0342(6) Uani 1 1 d .
H16 H -0.0112 -0.0157 0.3721 0.041 Uiso 1 1 calc R
C17 C 0.1726(3) 0.02744(15) 0.32770(18) 0.0317(6) Uani 1 1 d .
H17 H 0.2271 -0.0161 0.3332 0.038 Uiso 1 1 calc R
C18 C 0.2349(3) 0.09085(14) 0.29630(17) 0.0285(5) Uani 1 1 d .
H18 H 0.3324 0.0909 0.2814 0.034 Uiso 1 1 calc R
C19 C 0.1542(3) 0.15391(13) 0.28685(16) 0.0233(5) Uani 1 1 d .
O1S O -0.3482(2) 0.18636(11) 0.35230(14) 0.0365(4) Uani 1 1 d .
N1S N -0.5270(3) 0.15717(12) 0.44284(15) 0.0306(5) Uani 1 1 d .
C1S C -0.4580(3) 0.20228(14) 0.39100(18) 0.0289(5) Uani 1 1 d .
H1S H -0.4952 0.2501 0.3829 0.035 Uiso 1 1 calc R
C2S C -0.4742(4) 0.08387(15) 0.4582(2) 0.0453(8) Uani 1 1 d .
H2SA H -0.4348 0.0650 0.4032 0.068 Uiso 1 1 calc GR
H2SB H -0.5527 0.0525 0.4759 0.068 Uiso 1 1 calc GR
H2SC H -0.3994 0.0845 0.5060 0.068 Uiso 1 1 calc GR
C3S C -0.6523(3) 0.18049(17) 0.4899(2) 0.0410(7) Uani 1 1 d .
H3SA H -0.6260 0.1879 0.5533 0.061 Uiso 1 1 calc GR
H3SB H -0.7264 0.1430 0.4840 0.061 Uiso 1 1 calc GR
H3SC H -0.6885 0.2263 0.4639 0.061 Uiso 1 1 calc GR

loop_
_atom_site_aniso_label
_atom_site_aniso_U_11
_atom_site_aniso_U_22
_atom_site_aniso_U_33
_atom_site_aniso_U_23
_atom_site_aniso_U_13
_atom_site_aniso_U_12
Cu1 0.01196(14) 0.02010(15) 0.02407(15) -0.00216(10) 0.00196(10) -0.00056(10)
S1 0.0142(3) 0.0193(3) 0.0449(4) -0.0014(2) 0.0020(2) -0.0018(2)
S2 0.0200(3) 0.0245(3) 0.0334(3) -0.0058(2) 0.0060(2) 0.0017(2)
O1 0.0305(11) 0.0649(15) 0.0477(12) 0.0091(11) 0.0210(9) 0.0012(10)
O2 0.0338(11) 0.0698(16) 0.0290(10) 0.0075(10) -0.0014(8) 0.0116(10)
O3 0.0173(8) 0.0297(9) 0.0267(9) 0.0042(7) 0.0049(7) 0.0019(7)
O4 0.0207(9) 0.0476(12) 0.0342(10) 0.0010(9) 0.0094(7) 0.0029(8)
O5 0.0336(10) 0.0357(10) 0.0226(9) 0.0046(7) 0.0024(7) 0.0094(8)
O6 0.0181(8) 0.0335(9) 0.0290(9) -0.0003(7) -0.0008(7) 0.0018(7)
N1 0.0150(9) 0.0184(9) 0.0269(10) 0.0008(8) 0.0013(7) -0.0013(7)
N2 0.0164(9) 0.0198(10) 0.0278(10) -0.0012(8) 0.0049(8) -0.0005(8)
N3 0.0145(9) 0.0190(9) 0.0194(9) -0.0003(7) -0.0006(7) 0.0009(7)
N4 0.0170(9) 0.0208(10) 0.0277(10) -0.0050(8) 0.0019(8) 0.0005(7)
N5 0.0156(9) 0.0203(10) 0.0339(11) -0.0043(8) 0.0001(8) -0.0011(8)
N6 0.0252(11) 0.0334(12) 0.0263(11) 0.0000(9) 0.0067(9) 0.0020(9)
N7 0.0202(10) 0.0182(9) 0.0240(10) 0.0007(8) 0.0041(8) 0.0006(7)
C1 0.0198(11) 0.0187(11) 0.0243(11) 0.0011(9) -0.0042(9) -0.0005(9)
C2 0.0219(12) 0.0259(12) 0.0344(13) 0.0023(10) -0.0043(10) -0.0043(10)
C3 0.0315(14) 0.0213(12) 0.0465(16) 0.0000(11) -0.0058(12) -0.0075(10)
C4 0.0352(14) 0.0190(12) 0.0478(16) -0.0056(11) -0.0053(12) 0.0010(11)
C5 0.0257(12) 0.0218(12) 0.0333(13) -0.0044(10) -0.0008(10) 0.0018(10)
C6 0.0211(11) 0.0185(11) 0.0222(11) 0.0008(9) -0.0021(9) -0.0012(9)
C7 0.0173(10) 0.0174(10) 0.0202(10) 0.0020(8) -0.0001(8) 0.0003(8)
C8 0.0176(10) 0.0196(11) 0.0167(10) 0.0010(8) 0.0001(8) 0.0006(8)
C9 0.0175(11) 0.0215(11) 0.0283(12) -0.0003(9) 0.0025(9) 0.0018(9)
C10 0.0149(11) 0.0257(12) 0.0331(13) 0.0018(10) 0.0026(9) 0.0007(9)
C11 0.0169(11) 0.0232(12) 0.0330(13) -0.0027(10) 0.0010(9) -0.0035(9)
C12 0.0180(10) 0.0187(11) 0.0200(10) -0.0008(8) -0.0011(8) 0.0000(8)
C13 0.0169(10) 0.0206(11) 0.0223(11) -0.0043(9) -0.0011(8) 0.0006(9)
C14 0.0213(11) 0.0225(12) 0.0259(12) -0.0058(9) -0.0038(9) 0.0014(9)
C15 0.0252(12) 0.0267(13) 0.0361(14) -0.0047(10) 0.0003(10) -0.0020(10)
C16 0.0373(15) 0.0231(13) 0.0420(15) -0.0022(11) -0.0010(12) 0.0011(11)
C17 0.0353(14) 0.0264(13) 0.0329(14) -0.0047(10) -0.0040(11) 0.0078(11)
C18 0.0243(12) 0.0303(13) 0.0305(13) -0.0094(10) -0.0030(10) 0.0042(10)
C19 0.0232(12) 0.0223(12) 0.0242(11) -0.0079(9) -0.0031(9) -0.0008(9)
O1S 0.0280(10) 0.0323(10) 0.0496(12) -0.0053(9) 0.0089(9) -0.0041(8)
N1S 0.0381(12) 0.0223(11) 0.0318(11) -0.0009(9) 0.0070(9) -0.0026(9)
C1S 0.0283(13) 0.0237(12) 0.0347(13) -0.0014(10) 0.0016(10) -0.0028(10)
C2S 0.067(2) 0.0239(14) 0.0448(17) 0.0043(12) 0.0021(15) 0.0028(14)
C3S 0.0444(17) 0.0370(16) 0.0428(16) -0.0060(13) 0.0179(13) -0.0095(13)

loop_
_atom_type_symbol
_atom_type_description
_atom_type_scat_dispersion_real
_atom_type_scat_dispersion_imag
_atom_type_scat_source
C C 0.0033 0.0016 'International Tables Vol C Tables 4.2.6.8 and 6.1.1.4'
H H 0.0000 0.0000 'International Tables Vol C Tables 4.2.6.8 and 6.1.1.4'
N N 0.0061 0.0033 'International Tables Vol C Tables 4.2.6.8 and 6.1.1.4'
O O 0.0106 0.0060 'International Tables Vol C Tables 4.2.6.8 and 6.1.1.4'
S S 0.1246 0.1234 'International Tables Vol C Tables 4.2.6.8 and 6.1.1.4'
Cu Cu 0.3201 1.2651 'International Tables Vol C Tables 4.2.6.8 and 6.1.1.4'

loop_
_geom_angle_atom_site_label_1
_geom_angle_atom_site_label_2
_geom_angle_atom_site_label_3
_geom_angle
O3 Cu1 O6 100.16(7)
O3 Cu1 N1 99.49(7)
O3 Cu1 N4 100.90(8)
N1 Cu1 O6 91.00(7)
N3 Cu1 O3 173.05(7)
N3 Cu1 O6 86.72(7)
N3 Cu1 N1 79.33(8)
N3 Cu1 N4 79.36(8)
N4 Cu1 O6 94.04(7)
N4 Cu1 N1 157.77(8)
N1 S1 C1 101.75(10)
N4 S2 C19 100.67(11)
N6 O3 Cu1 109.93(14)
N7 O6 Cu1 125.63(14)
S1 N1 Cu1 122.45(10)
C7 N1 Cu1 114.38(15)
C7 N1 S1 122.03(17)
C6 N2 H2 116(2)
C7 N2 H2 119(2)
C7 N2 C6 123.1(2)
C8 N3 Cu1 118.78(15)
C12 N3 Cu1 119.07(15)
C12 N3 C8 122.14(19)
S2 N4 Cu1 125.87(11)
C13 N4 Cu1 114.31(15)
C13 N4 S2 119.80(16)
C13 N5 H5 119(2)
C13 N5 C14 121.7(2)
C14 N5 H5 115(2)
O1 N6 O2 124.1(2)
O1 N6 O3 117.6(2)
O2 N6 O3 118.3(2)
O4 N7 O5 122.0(2)
O4 N7 O6 119.49(19)
O5 N7 O6 118.48(19)
C2 C1 S1 119.90(19)
C2 C1 C6 119.5(2)
C6 C1 S1 120.56(17)
C1 C2 H2A 120.0
C3 C2 C1 120.0(2)
C3 C2 H2A 120.0
C2 C3 H3 119.9
C4 C3 C2 120.1(2)
C4 C3 H3 119.9
C3 C4 H4 119.9
C3 C4 C5 120.3(2)
C5 C4 H4 119.9
C4 C5 H5A 120.1
C6 C5 C4 119.8(2)
C6 C5 H5A 120.1
C1 C6 N2 120.4(2)
C5 C6 N2 119.4(2)
C5 C6 C1 120.2(2)
N1 C7 N2 126.5(2)
N1 C7 C8 114.9(2)
N2 C7 C8 118.6(2)
N3 C8 C7 112.18(19)
N3 C8 C9 120.2(2)
C9 C8 C7 127.6(2)
C8 C9 H9 120.7
C8 C9 C10 118.5(2)
C10 C9 H9 120.7
C9 C10 H10 119.9
C9 C10 C11 120.2(2)
C11 C10 H10 119.9
C10 C11 H11 120.9
C12 C11 C10 118.1(2)
C12 C11 H11 120.9
N3 C12 C11 120.7(2)
N3 C12 C13 111.87(19)
C11 C12 C13 127.3(2)
N4 C13 N5 125.8(2)
N4 C13 C12 114.7(2)
N5 C13 C12 119.4(2)
C15 C14 N5 119.5(2)
C15 C14 C19 120.4(2)
C19 C14 N5 120.0(2)
C14 C15 H15 120.3
C14 C15 C16 119.5(2)
C16 C15 H15 120.3
C15 C16 H16 119.8
C17 C16 C15 120.3(3)
C17 C16 H16 119.8
C16 C17 H17 119.9
C16 C17 C18 120.1(2)
C18 C17 H17 119.9
C17 C18 H18 120.1
C19 C18 C17 119.8(2)
C19 C18 H18 120.1
C14 C19 S2 118.94(18)
C18 C19 S2 121.2(2)
C18 C19 C14 119.9(2)
C1S N1S C2S 120.1(2)
C1S N1S C3S 121.6(2)
C2S N1S C3S 118.2(2)
O1S C1S N1S 124.3(3)
O1S C1S H1S 117.8
N1S C1S H1S 117.8
N1S C2S H2SA 109.5
N1S C2S H2SB 109.5
N1S C2S H2SC 109.5
H2SA C2S H2SB 109.5
H2SA C2S H2SC 109.5
H2SB C2S H2SC 109.5
N1S C3S H3SA 109.5
N1S C3S H3SB 109.5
N1S C3S H3SC 109.5
H3SA C3S H3SB 109.5
H3SA C3S H3SC 109.5
H3SB C3S H3SC 109.5

loop_
_geom_bond_atom_site_label_1
_geom_bond_atom_site_label_2
_geom_bond_distance
Cu1 O3 1.9298(16)
Cu1 O6 2.3095(17)
Cu1 N1 2.0506(19)
Cu1 N3 1.9293(19)
Cu1 N4 2.041(2)
S1 N1 1.7116(19)
S1 C1 1.773(2)
S2 N4 1.714(2)
S2 C19 1.769(3)
O1 N6 1.226(3)
O2 N6 1.229(3)
O3 N6 1.303(3)
O4 N7 1.227(3)
O5 N7 1.241(3)
O6 N7 1.282(3)
N1 C7 1.299(3)
N2 H2 0.81(3)
N2 C6 1.414(3)
N2 C7 1.351(3)
N3 C8 1.337(3)
N3 C12 1.331(3)
N4 C13 1.305(3)
N5 H5 0.83(3)
N5 C13 1.343(3)
N5 C14 1.421(3)
C1 C2 1.392(3)
C1 C6 1.396(3)
C2 H2A 0.9500
C2 C3 1.391(4)
C3 H3 0.9500
C3 C4 1.379(4)
C4 H4 0.9500
C4 C5 1.392(4)
C5 H5A 0.9500
C5 C6 1.386(3)
C7 C8 1.486(3)
C8 C9 1.385(3)
C9 H9 0.9500
C9 C10 1.388(3)
C10 H10 0.9500
C10 C11 1.391(3)
C11 H11 0.9500
C11 C12 1.383(3)
C12 C13 1.491(3)
C14 C15 1.385(4)
C14 C19 1.397(3)
C15 H15 0.9500
C15 C16 1.393(4)
C16 H16 0.9500
C16 C17 1.386(4)
C17 H17 0.9500
C17 C18 1.393(4)
C18 H18 0.9500
C18 C19 1.387(3)
O1S C1S 1.237(3)
N1S C1S 1.322(3)
N1S C2S 1.448(3)
N1S C3S 1.459(4)
C1S H1S 0.9500
C2S H2SA 0.9800
C2S H2SB 0.9800
C2S H2SC 0.9800
C3S H3SA 0.9800
C3S H3SB 0.9800
C3S H3SC 0.9800
